data_1519248
loop_
_publ_author_name
'Coles, Simon J.'
'Hursthouse, Michael B.'
'Mayer, Thomas A.'
'Threlfall, Terry L.'

_publ_section_title
;
 2-Benzenesulfonylamino-3H-thiazol-1-ylium
;
_journal_name_full 'Crystal Structure Report Archive'
_journal_page_first 191
_journal_year 2000
_chemical_formula_sum 'C9 H8 N2 O2 S2'
_chemical_formula_weight 240.29
_space_group_IT_number 14
_symmetry_cell_setting monoclinic
_symmetry_space_group_name_Hall '-P 2yn'
_symmetry_space_group_name_H-M 'P 1 21/n 1'
_atom_sites_solution_hydrogens geom
_atom_sites_solution_primary direct
_atom_sites_solution_secondary difmap
_cell_angle_alpha 90.00
_cell_angle_beta 96.25(3)
_cell_angle_gamma 90.00
_cell_formula_units_Z 4
_cell_length_a 5.5166(11)
_cell_length_b 8.7652(18)
_cell_length_c 20.695(4)
_cell_measurement_temperature 293(2)
_cell_measurement_theta_max 27.48
_cell_measurement_theta_min 3.05
_cell_volume 994.7(3)
_computing_cell_refinement 'DENZO & COLLECT'
_computing_data_collection 'DENZO (Otwinowski & Minor, 1997) & COLLECT (Hooft, 1998)'
_computing_data_reduction 'DENZO & COLLECT'
_computing_structure_refinement 'SHELXL-97 (Sheldrick, 1997)'
_computing_structure_solution 'SHELXS-97 (Sheldrick, 1997)'
_diffrn_ambient_temperature 293(2)
_diffrn_detector_area_resol_mean 9.091
_diffrn_measured_fraction_theta_full 0.869
_diffrn_measured_fraction_theta_max 0.869
_diffrn_measurement_device_type 'Nonius KappaCCD'
_diffrn_measurement_method '\f and \w scans'
_diffrn_radiation_monochromator graphite
_diffrn_radiation_source 'Nonius FR591 rotating anode'
_diffrn_radiation_type MoK\a
_diffrn_radiation_wavelength 0.71073
_diffrn_reflns_av_R_equivalents 0.0564
_diffrn_reflns_av_sigmaI/netI 0.0719
_diffrn_reflns_limit_h_max 6
_diffrn_reflns_limit_h_min -7
_diffrn_reflns_limit_k_max 11
_diffrn_reflns_limit_k_min -10
_diffrn_reflns_limit_l_max 26
_diffrn_reflns_limit_l_min -23
_diffrn_reflns_number 4853
_diffrn_reflns_theta_full 27.48
_diffrn_reflns_theta_max 27.48
_diffrn_reflns_theta_min 3.05
_exptl_absorpt_coefficient_mu 0.513
_exptl_absorpt_correction_T_max 0.994
_exptl_absorpt_correction_T_min 0.884
_exptl_absorpt_correction_type multi-scan
_exptl_crystal_colour colourless
_exptl_crystal_density_diffrn 1.604
_exptl_crystal_density_method 'not measured'
_exptl_crystal_description plate
_exptl_crystal_F_000 496
_exptl_crystal_size_max 0.5
_exptl_crystal_size_mid 0.2
_exptl_crystal_size_min 0.012
_refine_diff_density_max 0.336
_refine_diff_density_min -0.524
_refine_diff_density_rms 0.084
_refine_ls_extinction_coef 0.002(2)
_refine_ls_extinction_expression Fc^*^=kFc[1+0.001xFc^2^\l^3^/sin(2\q)]^-1/4^
_refine_ls_extinction_method SHELXL
_refine_ls_goodness_of_fit_ref 1.034
_refine_ls_hydrogen_treatment mixed
_refine_ls_matrix_type full
_refine_ls_number_parameters 169
_refine_ls_number_reflns 1988
_refine_ls_number_restraints 0
_refine_ls_restrained_S_all 1.034
_refine_ls_R_factor_all 0.0711
_refine_ls_R_factor_gt 0.0440
_refine_ls_shift/su_max 0.000
_refine_ls_shift/su_mean 0.000
_refine_ls_structure_factor_coef Fsqd
_refine_ls_weighting_details 'calc w=1/[\s^2^(Fo^2^)+(0.0547P)^2^+0.0000P] where P=(Fo^2^+2Fc^2^)/3'
_refine_ls_weighting_scheme calc
_refine_ls_wR_factor_gt 0.0988
_refine_ls_wR_factor_ref 0.1113
_reflns_number_gt 1466
_reflns_number_total 1988
_reflns_threshold_expression >2sigma(I)
_cod_data_source_file eCrystal-191.cif
_cod_data_source_block 00tam040
_cod_depositor_comments
;
Citation :
Coles, Simon J. and Hursthouse, Michael B. and Mayer, Thomas A. and 
Threlfall, Terry L (2000) 
University of Southampton, Crystal Structure Report Archive. 
(doi:10.5258/ecrystals/191)

More at:
http://ecrystals.chem.soton.ac.uk/191/
;
_cod_original_cell_volume 994.8(3)
_cod_original_sg_symbol_H-M P21/n
_cod_database_code 1519248

loop_
_symmetry_equiv_pos_as_xyz
'x, y, z'
'-x+1/2, y+1/2, -z+1/2'
'-x, -y, -z'
'x-1/2, -y-1/2, z-1/2'

loop_
_atom_site_label
_atom_site_type_symbol
_atom_site_fract_x
_atom_site_fract_y
_atom_site_fract_z
_atom_site_U_iso_or_equiv
_atom_site_adp_type
_atom_site_occupancy
_atom_site_symmetry_multiplicity
_atom_site_calc_flag
_atom_site_refinement_flags
_atom_site_disorder_assembly
_atom_site_disorder_group
H15 H 0.048(5) 0.902(3) 0.1742(14) 0.032(8) Uiso 1 1 d . . .
H13 H 0.563(5) 0.584(4) 0.1419(15) 0.033(8) Uiso 1 1 d . . .
H12 H 0.784(6) 0.665(3) 0.2412(15) 0.032(8) Uiso 1 1 d . . .
H19 H 0.396(5) 1.004(4) -0.1223(15) 0.045(9) Uiso 1 1 d . . .
H11 H 0.635(5) 0.860(3) 0.3029(16) 0.033(8) Uiso 1 1 d . . .
H17 H 0.591(5) 0.585(4) -0.0462(15) 0.039(9) Uiso 1 1 d . . .
H18 H 0.678(5) 0.776(3) -0.1253(14) 0.026(8) Uiso 1 1 d . . .
H16 H 0.290(5) 0.969(4) 0.2646(15) 0.032(9) Uiso 1 1 d . . .
S11 S 0.10015(11) 0.65752(8) 0.08256(3) 0.0202(2) Uani 1 1 d . . .
S12 S 0.20671(12) 0.88990(8) -0.03664(3) 0.0258(2) Uani 1 1 d . . .
O11 O 0.0123(3) 0.5151(2) 0.10541(9) 0.0260(5) Uani 1 1 d . . .
O12 O -0.0770(3) 0.7722(2) 0.06074(9) 0.0257(5) Uani 1 1 d . . .
C14 C 0.2891(5) 0.7353(3) 0.14942(12) 0.0194(6) Uani 1 1 d . . .
N13 N 0.5110(4) 0.6820(3) -0.05220(11) 0.0217(5) Uani 1 1 d . . .
C13 C 0.5126(5) 0.6670(3) 0.16879(14) 0.0223(6) Uani 1 1 d . . .
C19 C 0.4057(5) 0.9127(4) -0.09508(14) 0.0259(7) Uani 1 1 d . . .
C15 C 0.2021(5) 0.8521(3) 0.18542(14) 0.0261(7) Uani 1 1 d . . .
C18 C 0.5529(5) 0.7922(3) -0.09707(14) 0.0256(7) Uani 1 1 d . . .
C11 C 0.5579(5) 0.8285(4) 0.26299(15) 0.0307(7) Uani 1 1 d . . .
C17 C 0.3340(4) 0.7139(3) -0.01508(12) 0.0199(6) Uani 1 1 d . . .
N12 N 0.2801(4) 0.6147(3) 0.03015(10) 0.0217(5) Uani 1 1 d . . .
C12 C 0.6459(5) 0.7145(3) 0.22587(14) 0.0277(7) Uani 1 1 d . . .
C16 C 0.3378(5) 0.8978(4) 0.24219(16) 0.0321(7) Uani 1 1 d . . .

loop_
_atom_site_aniso_label
_atom_site_aniso_U_11
_atom_site_aniso_U_22
_atom_site_aniso_U_33
_atom_site_aniso_U_23
_atom_site_aniso_U_13
_atom_site_aniso_U_12
S11 0.0225(4) 0.0202(4) 0.0181(4) 0.0006(3) 0.0030(3) 0.0021(3)
S12 0.0280(4) 0.0212(4) 0.0288(4) 0.0047(3) 0.0059(3) 0.0060(3)
O11 0.0306(11) 0.0227(11) 0.0247(11) 0.0014(9) 0.0030(8) -0.0049(8)
O12 0.0237(10) 0.0304(11) 0.0230(11) 0.0027(9) 0.0023(8) 0.0079(8)
C14 0.0229(13) 0.0178(14) 0.0185(14) 0.0013(11) 0.0071(11) -0.0031(11)
N13 0.0270(12) 0.0195(13) 0.0190(12) -0.0001(10) 0.0042(9) 0.0031(10)
C13 0.0244(14) 0.0184(14) 0.0247(16) -0.0015(12) 0.0053(11) 0.0005(11)
C19 0.0270(15) 0.0256(16) 0.0252(16) 0.0064(13) 0.0037(12) -0.0007(12)
C15 0.0241(15) 0.0270(16) 0.0284(17) -0.0046(13) 0.0079(12) 0.0027(13)
C18 0.0264(15) 0.0291(17) 0.0219(15) 0.0030(13) 0.0049(12) -0.0027(12)
C11 0.0302(16) 0.0352(18) 0.0264(17) -0.0090(14) 0.0018(13) -0.0081(14)
C17 0.0216(13) 0.0207(15) 0.0169(14) -0.0012(11) 0.0008(11) 0.0008(11)
N12 0.0269(12) 0.0205(13) 0.0180(13) 0.0013(10) 0.0038(10) 0.0048(10)
C12 0.0223(14) 0.0299(17) 0.0303(17) -0.0015(13) 0.0002(12) 0.0017(13)
C16 0.0322(17) 0.0312(18) 0.0340(18) -0.0166(15) 0.0090(14) -0.0001(14)

loop_
_atom_type_symbol
_atom_type_description
_atom_type_scat_dispersion_real
_atom_type_scat_dispersion_imag
_atom_type_scat_source
C C 0.0033 0.0016 'International Tables Vol C Tables 4.2.6.8 and 6.1.1.4'
H H 0.0000 0.0000 'International Tables Vol C Tables 4.2.6.8 and 6.1.1.4'
N N 0.0061 0.0033 'International Tables Vol C Tables 4.2.6.8 and 6.1.1.4'
O O 0.0106 0.0060 'International Tables Vol C Tables 4.2.6.8 and 6.1.1.4'
S S 0.1246 0.1234 'International Tables Vol C Tables 4.2.6.8 and 6.1.1.4'

loop_
_geom_angle_atom_site_label_1
_geom_angle_atom_site_label_2
_geom_angle_atom_site_label_3
_geom_angle
_geom_angle_site_symmetry_1
_geom_angle_site_symmetry_3
O11 S11 O12 117.89(11) . .
O11 S11 N12 106.07(12) . .
O12 S11 N12 113.75(11) . .
O11 S11 C14 105.51(12) . .
O12 S11 C14 107.29(12) . .
N12 S11 C14 105.35(12) . .
C19 S12 C17 90.73(13) . .
C15 C14 C13 120.8(3) . .
C15 C14 S11 119.7(2) . .
C13 C14 S11 119.1(2) . .
C17 N13 C18 115.3(2) . .
C12 C13 C14 119.2(3) . .
C18 C19 S12 111.4(2) . .
C14 C15 C16 119.0(3) . .
C19 C18 N13 112.8(3) . .
C12 C11 C16 119.6(3) . .
N12 C17 N13 119.9(2) . .
N12 C17 S12 130.21(19) . .
N13 C17 S12 109.85(19) . .
C17 N12 S11 121.80(18) . .
C11 C12 C13 120.4(3) . .
C11 C16 C15 120.9(3) . .

loop_
_geom_bond_atom_site_label_1
_geom_bond_atom_site_label_2
_geom_bond_distance
_geom_bond_site_symmetry_2
S11 O11 1.4378(19) .
S11 O12 1.4398(19) .
S11 N12 1.593(2) .
S11 C14 1.775(3) .
S12 C19 1.731(3) .
S12 C17 1.733(3) .
C14 C15 1.382(4) .
C14 C13 1.390(4) .
N13 C17 1.337(3) .
N13 C18 1.377(4) .
C13 C12 1.386(4) .
C19 C18 1.336(4) .
C15 C16 1.382(4) .
C11 C12 1.380(4) .
C11 C16 1.383(4) .
C17 N12 1.335(3) .
